data_2311726
loop_
_publ_author_name
'Binns, Jack'
'McIntyre, Garry J.'
'Barreda-Arg\"ueso, Jos\'e A'
'Gonz\'alez, Jes\'us'
'Aguado, Fernando'
'Rodr\'iguez, Fernando'
'Valiente, Rafael'
'Parsons, Simon'

_publ_section_title
;
 Phase transition sequences in tetramethylammonium tetrachlorometallates
 by X-ray diffraction and spectroscopic measurements.
;
_journal_issue 'Pt 5'
_journal_name_full 'Acta crystallographica Section B, Structural science, crystal engineering and materials'
_journal_page_first 844
_journal_page_last 855
_journal_paper_doi 10.1107/S2052520617006412
_journal_volume 73
_journal_year 2017
_chemical_formula_moiety 'C4 H12 N1, Cl4 Ga1 '
_chemical_formula_sum 'C4 H12 Cl4 Ga N'
_chemical_formula_weight 285.68
_chemical_name_systematic 'tetramethylammonium tetrachlorogallate'
_space_group_IT_number 57
_space_group_name_Hall '-P 2a 2ab'
_space_group_name_H-M_alt 'P b m a'
_symmetry_cell_setting orthorhombic
_symmetry_space_group_name_Hall '-P 2a 2ab'
_symmetry_space_group_name_H-M 'P b m a'
_atom_sites_solution_hydrogens difmap
_atom_sites_solution_primary direct
_audit_creation_date 15-10-06
_audit_creation_method CRYSTALS_ver_14.40
_cell_angle_alpha 90
_cell_angle_beta 90
_cell_angle_gamma 90
_cell_formula_units_Z 4
_cell_length_a 12.8329(7)
_cell_length_b 14.1248(4)
_cell_length_c 6.3718(3)
_cell_measurement_reflns_used 7149
_cell_measurement_temperature 226
_cell_measurement_theta_max 29
_cell_measurement_theta_min 3
_cell_volume 1154.97(9)
_computing_cell_refinement 'CrysAlis, (Oxford Diffraction, 2002)'
_computing_data_collection 'SuperNova, (Oxford Diffraction, 2010)'
_computing_data_reduction 'CrysAlis, (Oxford Diffraction, 2002)'
_computing_molecular_graphics 'CAMERON (Watkin et al., 1996)'
_computing_publication_material 'CRYSTALS (Betteridge et al., 2003)'
_computing_structure_refinement 'CRYSTALS (Betteridge et al., 2003)'
_computing_structure_solution 'SIR92 (Altomare et al., 1994)'
_diffrn_ambient_temperature 226
_diffrn_measured_fraction_theta_full 0.992
_diffrn_measured_fraction_theta_max 0.992
_diffrn_measurement_device Area
_diffrn_measurement_device_type 'Oxford Diffraction SuperNova'
_diffrn_measurement_method \w
_diffrn_radiation_monochromator graphite
_diffrn_radiation_type 'Mo K\a'
_diffrn_radiation_wavelength 0.71073
_diffrn_reflns_av_R_equivalents 0.044
_diffrn_reflns_limit_h_max 15
_diffrn_reflns_limit_h_min -15
_diffrn_reflns_limit_k_max 16
_diffrn_reflns_limit_k_min -16
_diffrn_reflns_limit_l_max 7
_diffrn_reflns_limit_l_min -7
_diffrn_reflns_number 14843
_diffrn_reflns_theta_full 24.750
_diffrn_reflns_theta_max 24.750
_diffrn_reflns_theta_min 3.197
_diffrn_standards_number 0
_exptl_absorpt_coefficient_mu 3.250
_exptl_absorpt_correction_T_max 0.72
_exptl_absorpt_correction_T_min 0.53
_exptl_absorpt_correction_type multi-scan
_exptl_absorpt_process_details 'CrysAlis, (Oxford Diffraction, 2002)'
_exptl_crystal_colour colourless
_exptl_crystal_density_diffrn 1.643
_exptl_crystal_density_method 'not measured'
_exptl_crystal_description block
_exptl_crystal_F_000 568
_exptl_crystal_size_max 0.200
_exptl_crystal_size_mid 0.120
_exptl_crystal_size_min 0.100
_refine_diff_density_max 1.13
_refine_diff_density_min -0.64
_refine_ls_extinction_method None
_refine_ls_goodness_of_fit_ref 1.0000
_refine_ls_hydrogen_treatment noref
_refine_ls_matrix_type full
_refine_ls_number_parameters 51
_refine_ls_number_reflns 1028
_refine_ls_number_restraints 22
_refine_ls_R_factor_all 0.0478
_refine_ls_R_factor_gt 0.0464
_refine_ls_shift/su_max 0.0000481
_refine_ls_shift/su_mean 0.0000059
_refine_ls_structure_factor_coef Fsqd
_refine_ls_weighting_details
;
 Method, part 1, Chebychev polynomial, (Watkin, 1994, Prince, 1982) 
 [weight] = 1.0/[A~0~*T~0~(x)+A~1~*T~1~(x) ... +A~n-1~]*T~n-1~(x)] 
 where A~i~ are the Chebychev coefficients listed below and x= Fcalc/Fmax 
 Method = Robust Weighting (Prince, 1982) 
 W = [weight] * [1-(deltaF/6*sigmaF)^2^]^2^ 
 A~i~ are: 
 8.15 12.7 7.40 2.97 0.774 
;
_refine_ls_weighting_scheme calc
_refine_ls_wR_factor_all 0.0941
_refine_ls_wR_factor_gt 0.0940
_refine_ls_wR_factor_ref 0.0941
_reflns_limit_h_max 14
_reflns_limit_h_min 0
_reflns_limit_k_max 16
_reflns_limit_k_min 0
_reflns_limit_l_max 7
_reflns_limit_l_min 0
_reflns_number_gt 994
_reflns_number_total 1032
_reflns_threshold_expression I>2.0\s(I)
_oxford_diffrn_Wilson_B_factor 0.00
_oxford_diffrn_Wilson_scale 0.00
_oxford_refine_ls_r_factor_ref 0.0478
_oxford_refine_ls_scale 0.15058(15)
_oxford_reflns_number_all 1028
_oxford_reflns_threshold_expression_ref I>0.0\s(I)
_oxford_structure_analysis_title 'SP3084_Pbma in Pbma'
_cod_data_source_file fx5008sup1.cif
_cod_data_source_block tcg_226
_cod_original_sg_symbol_H-M 'P b m a '
_cod_original_formula_sum 'C4 H12 Cl4 Ga1 N1'
_cod_database_code 2311726

loop_
_symmetry_equiv_pos_as_xyz
x,y,z
-x,-y,-z
-x+1/2,y+1/2,z
x+1/2,-y+1/2,-z
x,-y+1/2,z
-x,y+1/2,-z
-x+1/2,-y,z
x+1/2,y,-z

loop_
_atom_site_label
_atom_site_type_symbol
_atom_site_fract_x
_atom_site_fract_y
_atom_site_fract_z
_atom_site_U_iso_or_equiv
_atom_site_occupancy
_atom_site_adp_type
_atom_site_refinement_flags_posn
_atom_site_refinement_flags_adp
Ga1 Ga -0.03821(5) 0.2500 0.16351(11) 0.0305 1.0000 Uani S T
Cl3 Cl 0.02266(10) 0.37742(8) 0.0229(2) 0.0484 1.0000 Uani . .
Cl2 Cl 0.00059(19) 0.2500 0.4945(3) 0.0562 1.0000 Uani S T
Cl1 Cl -0.20648(14) 0.2500 0.1298(4) 0.0586 1.0000 Uani S T
N1 N 0.2500 0.0000 0.4559(8) 0.0341 1.0000 Uani S TU
C1 C 0.1613(6) 0.0301(5) 0.5852(12) 0.0828 1.0000 Uani . U
C2 C 0.2824(5) 0.0804(5) 0.3195(11) 0.0775 1.0000 Uani . U
H11 H 0.1055 0.0489 0.4962 0.0984 1.0000 Uiso . .
H12 H 0.1815 0.0818 0.6709 0.0984 1.0000 Uiso . .
H13 H 0.1393 -0.0211 0.6709 0.0984 1.0000 Uiso . .
H21 H 0.3398 0.0617 0.2353 0.0929 1.0000 Uiso . .
H22 H 0.3019 0.1327 0.4047 0.0929 1.0000 Uiso . .
H23 H 0.2258 0.0982 0.2316 0.0929 1.0000 Uiso . .

loop_
_atom_site_aniso_label
_atom_site_aniso_U_11
_atom_site_aniso_U_22
_atom_site_aniso_U_33
_atom_site_aniso_U_23
_atom_site_aniso_U_13
_atom_site_aniso_U_12
Ga1 0.0351(4) 0.0229(3) 0.0334(4) 0.0000 -0.0011(3) 0.0000
Cl3 0.0594(8) 0.0304(5) 0.0553(7) 0.0099(5) -0.0011(6) -0.0087(5)
Cl2 0.0752(12) 0.0602(11) 0.0331(8) 0.0000 -0.0062(8) 0.0000
Cl1 0.0344(8) 0.0584(10) 0.0829(14) 0.0000 -0.0017(9) 0.0000
N1 0.031(2) 0.029(2) 0.042(3) 0.0000 0.0000 -0.002(2)
C1 0.084(4) 0.073(4) 0.091(4) -0.003(3) 0.046(3) 0.018(3)
C2 0.081(4) 0.074(4) 0.077(4) 0.035(3) -0.003(3) -0.027(3)

loop_
_atom_type_symbol
_atom_type_scat_dispersion_real
_atom_type_scat_dispersion_imag
_atom_type_scat_Cromer_Mann_a1
_atom_type_scat_Cromer_Mann_b1
_atom_type_scat_Cromer_Mann_a2
_atom_type_scat_Cromer_Mann_b2
_atom_type_scat_Cromer_Mann_a3
_atom_type_scat_Cromer_Mann_b3
_atom_type_scat_Cromer_Mann_a4
_atom_type_scat_Cromer_Mann_b4
_atom_type_scat_Cromer_Mann_c
_atom_type_scat_source
C 0.0033 0.0016 2.3100 20.8439 1.0200 10.2075 1.5886 0.5687 0.8650 51.6512 0.2156 'International Tables Vol C 4.2.6.8 and 6.1.1.4'
H 0.0000 0.0000 0.4930 10.5109 0.3229 26.1257 0.1402 3.1424 0.0408 57.7998 0.0030 'International Tables Vol C 4.2.6.8 and 6.1.1.4'
N 0.0061 0.0033 12.2126 0.0057 3.1322 9.8933 2.0125 28.9975 1.1663 0.5826 -11.5290 'International Tables Vol C 4.2.6.8 and 6.1.1.4'
Cl 0.1484 0.1585 11.4604 0.0104 7.1964 1.1662 6.2556 18.5194 1.6455 47.7784 -9.5574 'International Tables Vol C 4.2.6.8 and 6.1.1.4'
Ga 0.2307 1.6083 15.2354 3.0669 6.7006 0.2412 4.3591 10.7805 2.9623 61.4135 1.7189 'International Tables Vol C 4.2.6.8 and 6.1.1.4'

loop_
_geom_angle_atom_site_label_1
_geom_angle_site_symmetry_1
_geom_angle_atom_site_label_2
_geom_angle_atom_site_label_3
_geom_angle_site_symmetry_3
_geom_angle
_geom_angle_publ_flag
Cl3 5_555 Ga1 Cl3 . 113.11(8) yes
Cl3 5_555 Ga1 Cl2 . 108.73(5) yes
Cl3 . Ga1 Cl2 . 108.73(5) yes
Cl3 5_555 Ga1 Cl1 . 108.62(5) yes
Cl3 . Ga1 Cl1 . 108.62(5) yes
Cl2 . Ga1 Cl1 . 108.96(9) yes
C2 7_555 N1 C1 7_555 108.9(4) yes
C2 7_555 N1 C1 . 109.4(4) yes
C1 7_555 N1 C1 . 111.7(7) yes
C2 7_555 N1 C2 . 108.6(6) yes
C1 7_555 N1 C2 . 109.4(4) yes
C1 . N1 C2 . 108.9(4) yes
N1 . C1 H11 . 109.3 no
N1 . C1 H12 . 109.5 no
H11 . C1 H12 . 109.5 no
N1 . C1 H13 . 109.4 no
H11 . C1 H13 . 109.5 no
H12 . C1 H13 . 109.7 no
N1 . C2 H21 . 109.5 no
N1 . C2 H22 . 109.4 no
H21 . C2 H22 . 109.5 no
N1 . C2 H23 . 109.4 no
H21 . C2 H23 . 109.5 no
H22 . C2 H23 . 109.4 no

loop_
_geom_bond_atom_site_label_1
_geom_bond_atom_site_label_2
_geom_bond_site_symmetry_2
_geom_bond_distance
_geom_bond_publ_flag
Ga1 Cl3 5_555 2.1569(12) yes
Ga1 Cl3 . 2.1569(12) yes
Ga1 Cl2 . 2.1668(19) yes
Ga1 Cl1 . 2.1700(18) yes
N1 C2 7_555 1.490(6) yes
N1 C1 7_555 1.468(6) yes
N1 C1 . 1.468(6) yes
N1 C2 . 1.490(6) yes
C1 H11 . 0.951 no
C1 H12 . 0.948 no
C1 H13 . 0.949 no
C2 H21 . 0.949 no
C2 H22 . 0.951 no
C2 H23 . 0.950 no
